data_7206172
loop_
_publ_author_name
'Dai, Qing'
'Liu, Weimin'
'Zeng, Lintao'
'Lee, Chun-Sing'
'Wu, Jiasheng'
'Wang, Pengfei'

_publ_section_title
;
 Aggregation-induced emission enhancement materials with large red
 shifts and their self-assembled crystal microstructures
;
_journal_issue 14
_journal_name_full CrystEngComm
_journal_page_first 4617
_journal_paper_doi 10.1039/c1ce05035d
_journal_volume 13
_journal_year 2011
_chemical_formula_moiety 'C21 H21 N3 O'
_chemical_formula_sum 'C21 H21 N3 O'
_chemical_formula_weight 331.41
_chemical_name_systematic
;
?
;
_space_group_IT_number 14
_symmetry_cell_setting monoclinic
_symmetry_space_group_name_Hall '-P 2ybc'
_symmetry_space_group_name_H-M 'P 1 21/c 1'
_atom_sites_solution_hydrogens geom
_atom_sites_solution_primary direct
_atom_sites_solution_secondary difmap
_audit_creation_method SHELXL-97
_cell_angle_alpha 90.00
_cell_angle_beta 97.80(3)
_cell_angle_gamma 90.00
_cell_formula_units_Z 4
_cell_length_a 12.797(3)
_cell_length_b 17.007(3)
_cell_length_c 8.2934(17)
_cell_measurement_reflns_used 867
_cell_measurement_temperature 173(2)
_cell_measurement_theta_max 27.48
_cell_measurement_theta_min 2.17
_cell_volume 1788.3(7)
_computing_cell_refinement 'Rapid Auto(Rigaku 2001)'
_computing_data_collection 'Rapid Auto(Rigaku 2001)'
_computing_data_reduction 'Rapid Auto(Rigaku 2001)'
_computing_molecular_graphics 'XP in Siemens SHELXTL (Sheldrick, 1994)'
_computing_publication_material 'SHELX97 (Sheldrick, 1997)'
_computing_structure_refinement 'SHELXL-97 (Sheldrick, 1997)'
_computing_structure_solution 'SHELXS-97 (Sheldrick, 1990)'
_diffrn_ambient_temperature 173(2)
_diffrn_measured_fraction_theta_full 0.999
_diffrn_measured_fraction_theta_max 0.999
_diffrn_measurement_device_type 'Rigaku raxis Rapid IP Area Detector'
_diffrn_measurement_method '\w scans at fixed \c = 45\%'
_diffrn_radiation_monochromator graphite
_diffrn_radiation_source 'rotating anode'
_diffrn_radiation_type MoK\a
_diffrn_radiation_wavelength 0.71073
_diffrn_reflns_av_R_equivalents 0.0312
_diffrn_reflns_av_sigmaI/netI 0.0427
_diffrn_reflns_limit_h_max 15
_diffrn_reflns_limit_h_min -15
_diffrn_reflns_limit_k_max 20
_diffrn_reflns_limit_k_min -20
_diffrn_reflns_limit_l_max 9
_diffrn_reflns_limit_l_min -9
_diffrn_reflns_number 6022
_diffrn_reflns_theta_full 25.00
_diffrn_reflns_theta_max 25.00
_diffrn_reflns_theta_min 2.40
_exptl_absorpt_coefficient_mu 0.077
_exptl_absorpt_correction_T_max 0.9734
_exptl_absorpt_correction_T_min 0.9543
_exptl_absorpt_correction_type multi-scan
_exptl_absorpt_process_details 'ABSCOR by T.Higashi 8 March, 1995'
_exptl_crystal_colour orange
_exptl_crystal_density_diffrn 1.231
_exptl_crystal_density_method 'not measured'
_exptl_crystal_description block
_exptl_crystal_F_000 704
_exptl_crystal_size_max 0.61
_exptl_crystal_size_mid 0.40
_exptl_crystal_size_min 0.35
_refine_diff_density_max 0.185
_refine_diff_density_min -0.267
_refine_diff_density_rms 0.043
_refine_ls_extinction_method none
_refine_ls_goodness_of_fit_ref 1.254
_refine_ls_hydrogen_treatment constr
_refine_ls_matrix_type full
_refine_ls_number_parameters 226
_refine_ls_number_reflns 3149
_refine_ls_number_restraints 0
_refine_ls_restrained_S_all 1.254
_refine_ls_R_factor_all 0.0808
_refine_ls_R_factor_gt 0.0631
_refine_ls_shift/su_max 0.000
_refine_ls_shift/su_mean 0.000
_refine_ls_structure_factor_coef Fsqd
_refine_ls_weighting_details 'calc w=1/[\s^2^(Fo^2^)+(0.0434P)^2^+0.4869P] where P=(Fo^2^+2Fc^2^)/3'
_refine_ls_weighting_scheme calc
_refine_ls_wR_factor_gt 0.1180
_refine_ls_wR_factor_ref 0.1248
_reflns_number_gt 2738
_reflns_number_total 3149
_reflns_threshold_expression >2sigma(I)
_cod_data_source_file c1ce05035d.txt
_cod_data_source_block a
_cod_original_cell_volume 1788.2(6)
_cod_original_sg_symbol_H-M P2(1)/c
_cod_database_code 7206172

loop_
_symmetry_equiv_pos_as_xyz
'x, y, z'
'-x, y+1/2, -z+1/2'
'-x, -y, -z'
'x, -y-1/2, z-1/2'

loop_
_atom_site_label
_atom_site_type_symbol
_atom_site_fract_x
_atom_site_fract_y
_atom_site_fract_z
_atom_site_U_iso_or_equiv
_atom_site_adp_type
_atom_site_occupancy
_atom_site_symmetry_multiplicity
_atom_site_calc_flag
_atom_site_refinement_flags
_atom_site_disorder_assembly
_atom_site_disorder_group
O1 O 0.39738(10) 0.04622(8) 0.27587(17) 0.0291(4) Uani 1 1 d . . .
N1 N 0.77520(12) 0.01948(10) 0.3128(2) 0.0263(4) Uani 1 1 d . . .
N2 N 0.42744(16) -0.26084(13) -0.0971(3) 0.0548(6) Uani 1 1 d . . .
N3 N 0.12173(15) -0.17827(12) 0.0002(3) 0.0446(5) Uani 1 1 d . . .
C1 C 0.90477(17) -0.03123(15) 0.1391(3) 0.0384(6) Uani 1 1 d . . .
H1A H 0.9660 -0.0660 0.1415 0.058 Uiso 1 1 calc R . .
H1B H 0.9246 0.0223 0.1117 0.058 Uiso 1 1 calc R . .
H1C H 0.8479 -0.0500 0.0570 0.058 Uiso 1 1 calc R . .
C2 C 0.86713(15) -0.03111(13) 0.3051(3) 0.0306(5) Uani 1 1 d . . .
H2A H 0.8490 -0.0856 0.3331 0.037 Uiso 1 1 calc R . .
H2B H 0.9255 -0.0132 0.3876 0.037 Uiso 1 1 calc R . .
C3 C 0.80698(19) 0.10248(15) 0.5616(3) 0.0406(6) Uani 1 1 d . . .
H3A H 0.8215 0.1568 0.5974 0.061 Uiso 1 1 calc R . .
H3B H 0.8648 0.0684 0.6092 0.061 Uiso 1 1 calc R . .
H3C H 0.7409 0.0848 0.5972 0.061 Uiso 1 1 calc R . .
C4 C 0.79727(15) 0.09854(12) 0.3775(2) 0.0277(5) Uani 1 1 d . . .
H4A H 0.7400 0.1342 0.3306 0.033 Uiso 1 1 calc R . .
H4B H 0.8638 0.1175 0.3426 0.033 Uiso 1 1 calc R . .
C5 C 0.67564(14) -0.00758(12) 0.2681(2) 0.0234(4) Uani 1 1 d . . .
C6 C 0.58630(14) 0.03607(12) 0.2985(2) 0.0235(4) Uani 1 1 d . . .
H6A H 0.5953 0.0849 0.3542 0.028 Uiso 1 1 calc R . .
C7 C 0.48641(14) 0.00798(12) 0.2477(2) 0.0225(4) Uani 1 1 d . . .
C8 C 0.46814(15) -0.06456(11) 0.1640(2) 0.0228(4) Uani 1 1 d . . .
C9 C 0.55868(15) -0.10775(12) 0.1403(2) 0.0272(5) Uani 1 1 d . . .
H9A H 0.5498 -0.1573 0.0871 0.033 Uiso 1 1 calc R . .
C10 C 0.65839(15) -0.08154(12) 0.1902(3) 0.0279(5) Uani 1 1 d . . .
H10A H 0.7170 -0.1132 0.1726 0.033 Uiso 1 1 calc R . .
C11 C 0.40564(15) 0.11715(11) 0.3683(2) 0.0249(5) Uani 1 1 d . . .
H11A H 0.4449 0.1572 0.3142 0.030 Uiso 1 1 calc R . .
H11B H 0.4440 0.1073 0.4784 0.030 Uiso 1 1 calc R . .
C12 C 0.29546(15) 0.14578(11) 0.3804(2) 0.0225(4) Uani 1 1 d . . .
C13 C 0.28264(17) 0.21187(13) 0.4735(3) 0.0346(5) Uani 1 1 d . . .
H13A H 0.3427 0.2368 0.5319 0.041 Uiso 1 1 calc R . .
C14 C 0.18296(19) 0.24181(14) 0.4821(3) 0.0435(6) Uani 1 1 d . . .
H14A H 0.1751 0.2874 0.5455 0.052 Uiso 1 1 calc R . .
C15 C 0.09511(18) 0.20597(14) 0.3992(3) 0.0404(6) Uani 1 1 d . . .
H15A H 0.0268 0.2269 0.4046 0.048 Uiso 1 1 calc R . .
C16 C 0.10711(17) 0.13983(14) 0.3089(3) 0.0363(5) Uani 1 1 d . . .
H16A H 0.0467 0.1147 0.2520 0.044 Uiso 1 1 calc R . .
C17 C 0.20637(15) 0.10938(12) 0.2998(2) 0.0280(5) Uani 1 1 d . . .
H17A H 0.2136 0.0632 0.2379 0.034 Uiso 1 1 calc R . .
C18 C 0.36295(15) -0.08980(11) 0.1165(2) 0.0227(4) Uani 1 1 d . . .
H18A H 0.3110 -0.0550 0.1472 0.027 Uiso 1 1 calc R . .
C19 C 0.32281(15) -0.15504(12) 0.0347(2) 0.0241(4) Uani 1 1 d . . .
C20 C 0.38225(16) -0.21391(13) -0.0353(3) 0.0318(5) Uani 1 1 d . . .
C21 C 0.21130(16) -0.16812(12) 0.0149(2) 0.0279(5) Uani 1 1 d . . .

loop_
_atom_site_aniso_label
_atom_site_aniso_U_11
_atom_site_aniso_U_22
_atom_site_aniso_U_33
_atom_site_aniso_U_23
_atom_site_aniso_U_13
_atom_site_aniso_U_12
O1 0.0188(7) 0.0285(8) 0.0398(9) -0.0130(7) 0.0030(6) 0.0020(6)
N1 0.0186(8) 0.0332(10) 0.0268(9) -0.0037(8) 0.0022(7) -0.0011(7)
N2 0.0404(12) 0.0479(14) 0.0707(16) -0.0291(12) -0.0122(11) 0.0115(10)
N3 0.0305(11) 0.0479(13) 0.0552(14) -0.0026(10) 0.0052(9) -0.0128(9)
C1 0.0293(11) 0.0471(15) 0.0408(13) -0.0045(11) 0.0127(10) 0.0003(10)
C2 0.0185(10) 0.0410(13) 0.0311(11) -0.0027(10) -0.0003(8) 0.0017(9)
C3 0.0498(14) 0.0412(14) 0.0301(12) -0.0041(11) 0.0025(10) -0.0001(11)
C4 0.0219(10) 0.0305(12) 0.0306(11) 0.0027(9) 0.0032(8) -0.0048(9)
C5 0.0224(10) 0.0276(11) 0.0203(10) 0.0023(8) 0.0030(8) -0.0012(8)
C6 0.0247(10) 0.0234(10) 0.0226(10) -0.0023(8) 0.0042(8) -0.0008(8)
C7 0.0195(9) 0.0265(11) 0.0222(10) 0.0008(8) 0.0048(8) 0.0032(8)
C8 0.0220(9) 0.0243(11) 0.0220(10) 0.0022(8) 0.0032(8) -0.0006(8)
C9 0.0279(11) 0.0239(11) 0.0304(11) -0.0050(9) 0.0057(9) -0.0003(9)
C10 0.0196(10) 0.0304(12) 0.0343(12) -0.0025(9) 0.0061(8) 0.0036(9)
C11 0.0236(10) 0.0223(11) 0.0283(11) -0.0045(9) 0.0019(8) -0.0011(8)
C12 0.0264(10) 0.0209(10) 0.0209(10) 0.0027(8) 0.0056(8) 0.0008(8)
C13 0.0360(12) 0.0289(12) 0.0407(13) -0.0101(10) 0.0120(10) -0.0056(10)
C14 0.0498(14) 0.0275(12) 0.0588(16) -0.0100(11) 0.0273(12) 0.0030(11)
C15 0.0299(12) 0.0385(14) 0.0567(16) 0.0044(12) 0.0198(11) 0.0103(11)
C16 0.0262(11) 0.0435(14) 0.0398(13) 0.0021(11) 0.0064(9) 0.0025(10)
C17 0.0259(11) 0.0285(12) 0.0299(11) -0.0035(9) 0.0054(9) 0.0027(9)
C18 0.0239(10) 0.0234(10) 0.0213(10) 0.0020(8) 0.0049(8) 0.0027(8)
C19 0.0231(10) 0.0241(11) 0.0244(10) 0.0036(9) 0.0008(8) 0.0009(8)
C20 0.0256(11) 0.0296(12) 0.0370(13) -0.0070(10) -0.0072(9) -0.0008(10)
C21 0.0303(12) 0.0246(11) 0.0283(12) 0.0000(9) 0.0024(9) -0.0048(9)

loop_
_atom_type_symbol
_atom_type_description
_atom_type_scat_dispersion_real
_atom_type_scat_dispersion_imag
_atom_type_scat_source
C C 0.0033 0.0016 'International Tables Vol C Tables 4.2.6.8 and 6.1.1.4'
H H 0.0000 0.0000 'International Tables Vol C Tables 4.2.6.8 and 6.1.1.4'
N N 0.0061 0.0033 'International Tables Vol C Tables 4.2.6.8 and 6.1.1.4'
O O 0.0106 0.0060 'International Tables Vol C Tables 4.2.6.8 and 6.1.1.4'

loop_
_geom_angle_atom_site_label_1
_geom_angle_atom_site_label_2
_geom_angle_atom_site_label_3
_geom_angle
_geom_angle_site_symmetry_1
_geom_angle_site_symmetry_3
_geom_angle_publ_flag
C7 O1 C11 119.63(15) . . ?
C5 N1 C4 122.65(16) . . ?
C5 N1 C2 121.20(17) . . ?
C4 N1 C2 116.09(15) . . ?
C2 C1 H1A 109.5 . . ?
C2 C1 H1B 109.5 . . ?
H1A C1 H1B 109.5 . . ?
C2 C1 H1C 109.5 . . ?
H1A C1 H1C 109.5 . . ?
H1B C1 H1C 109.5 . . ?
N1 C2 C1 113.26(18) . . ?
N1 C2 H2A 108.9 . . ?
C1 C2 H2A 108.9 . . ?
N1 C2 H2B 108.9 . . ?
C1 C2 H2B 108.9 . . ?
H2A C2 H2B 107.7 . . ?
C4 C3 H3A 109.5 . . ?
C4 C3 H3B 109.5 . . ?
H3A C3 H3B 109.5 . . ?
C4 C3 H3C 109.5 . . ?
H3A C3 H3C 109.5 . . ?
H3B C3 H3C 109.5 . . ?
N1 C4 C3 113.34(17) . . ?
N1 C4 H4A 108.9 . . ?
C3 C4 H4A 108.9 . . ?
N1 C4 H4B 108.9 . . ?
C3 C4 H4B 108.9 . . ?
H4A C4 H4B 107.7 . . ?
N1 C5 C6 121.64(18) . . ?
N1 C5 C10 120.49(18) . . ?
C6 C5 C10 117.86(17) . . ?
C7 C6 C5 120.20(19) . . ?
C7 C6 H6A 119.9 . . ?
C5 C6 H6A 119.9 . . ?
O1 C7 C6 123.15(18) . . ?
O1 C7 C8 114.43(16) . . ?
C6 C7 C8 122.41(18) . . ?
C9 C8 C18 124.87(18) . . ?
C9 C8 C7 115.97(17) . . ?
C18 C8 C7 119.12(17) . . ?
C10 C9 C8 122.78(19) . . ?
C10 C9 H9A 118.6 . . ?
C8 C9 H9A 118.6 . . ?
C9 C10 C5 120.70(19) . . ?
C9 C10 H10A 119.7 . . ?
C5 C10 H10A 119.7 . . ?
O1 C11 C12 107.89(15) . . ?
O1 C11 H11A 110.1 . . ?
C12 C11 H11A 110.1 . . ?
O1 C11 H11B 110.1 . . ?
C12 C11 H11B 110.1 . . ?
H11A C11 H11B 108.4 . . ?
C13 C12 C17 118.60(19) . . ?
C13 C12 C11 118.77(18) . . ?
C17 C12 C11 122.61(18) . . ?
C14 C13 C12 120.4(2) . . ?
C14 C13 H13A 119.8 . . ?
C12 C13 H13A 119.8 . . ?
C15 C14 C13 120.5(2) . . ?
C15 C14 H14A 119.8 . . ?
C13 C14 H14A 119.8 . . ?
C16 C15 C14 119.4(2) . . ?
C16 C15 H15A 120.3 . . ?
C14 C15 H15A 120.3 . . ?
C15 C16 C17 120.6(2) . . ?
C15 C16 H16A 119.7 . . ?
C17 C16 H16A 119.7 . . ?
C16 C17 C12 120.5(2) . . ?
C16 C17 H17A 119.7 . . ?
C12 C17 H17A 119.7 . . ?
C19 C18 C8 131.62(19) . . ?
C19 C18 H18A 114.2 . . ?
C8 C18 H18A 114.2 . . ?
C18 C19 C20 125.97(18) . . ?
C18 C19 C21 119.06(18) . . ?
C20 C19 C21 114.97(18) . . ?
N2 C20 C19 177.4(2) . . ?
N3 C21 C19 179.4(3) . . ?

loop_
_geom_bond_atom_site_label_1
_geom_bond_atom_site_label_2
_geom_bond_distance
_geom_bond_site_symmetry_2
_geom_bond_publ_flag
O1 C7 1.359(2) . ?
O1 C11 1.425(2) . ?
N1 C5 1.358(2) . ?
N1 C4 1.461(3) . ?
N1 C2 1.466(2) . ?
N2 C20 1.146(3) . ?
N3 C21 1.149(3) . ?
C1 C2 1.519(3) . ?
C1 H1A 0.9800 . ?
C1 H1B 0.9800 . ?
C1 H1C 0.9800 . ?
C2 H2A 0.9900 . ?
C2 H2B 0.9900 . ?
C3 C4 1.516(3) . ?
C3 H3A 0.9800 . ?
C3 H3B 0.9800 . ?
C3 H3C 0.9800 . ?
C4 H4A 0.9900 . ?
C4 H4B 0.9900 . ?
C5 C6 1.414(3) . ?
C5 C10 1.418(3) . ?
C6 C7 1.376(3) . ?
C6 H6A 0.9500 . ?
C7 C8 1.419(3) . ?
C8 C9 1.408(3) . ?
C8 C18 1.417(3) . ?
C9 C10 1.362(3) . ?
C9 H9A 0.9500 . ?
C10 H10A 0.9500 . ?
C11 C12 1.508(3) . ?
C11 H11A 0.9900 . ?
C11 H11B 0.9900 . ?
C12 C13 1.386(3) . ?
C12 C17 1.387(3) . ?
C13 C14 1.384(3) . ?
C13 H13A 0.9500 . ?
C14 C15 1.378(3) . ?
C14 H14A 0.9500 . ?
C15 C16 1.372(3) . ?
C15 H15A 0.9500 . ?
C16 C17 1.383(3) . ?
C16 H16A 0.9500 . ?
C17 H17A 0.9500 . ?
C18 C19 1.364(3) . ?
C18 H18A 0.9500 . ?
C19 C20 1.427(3) . ?
C19 C21 1.431(3) . ?

loop_
_geom_torsion_atom_site_label_1
_geom_torsion_atom_site_label_2
_geom_torsion_atom_site_label_3
_geom_torsion_atom_site_label_4
_geom_torsion
_geom_torsion_site_symmetry_1
_geom_torsion_site_symmetry_2
_geom_torsion_site_symmetry_3
_geom_torsion_site_symmetry_4
_geom_torsion_publ_flag
C5 N1 C2 C1 86.3(2) . . . . ?
C4 N1 C2 C1 -96.4(2) . . . . ?
C5 N1 C4 C3 91.6(2) . . . . ?
C2 N1 C4 C3 -85.7(2) . . . . ?
C4 N1 C5 C6 -7.2(3) . . . . ?
C2 N1 C5 C6 169.95(18) . . . . ?
C4 N1 C5 C10 173.34(18) . . . . ?
C2 N1 C5 C10 -9.5(3) . . . . ?
N1 C5 C6 C7 178.21(18) . . . . ?
C10 C5 C6 C7 -2.4(3) . . . . ?
C11 O1 C7 C6 -2.9(3) . . . . ?
C11 O1 C7 C8 175.89(16) . . . . ?
C5 C6 C7 O1 178.67(18) . . . . ?
C5 C6 C7 C8 0.0(3) . . . . ?
O1 C7 C8 C9 -176.82(17) . . . . ?
C6 C7 C8 C9 2.0(3) . . . . ?
O1 C7 C8 C18 0.8(3) . . . . ?
C6 C7 C8 C18 179.60(18) . . . . ?
C18 C8 C9 C10 -179.03(19) . . . . ?
C7 C8 C9 C10 -1.6(3) . . . . ?
C8 C9 C10 C5 -0.8(3) . . . . ?
N1 C5 C10 C9 -177.78(19) . . . . ?
C6 C5 C10 C9 2.8(3) . . . . ?
C7 O1 C11 C12 -179.69(16) . . . . ?
O1 C11 C12 C13 176.15(18) . . . . ?
O1 C11 C12 C17 -4.9(3) . . . . ?
C17 C12 C13 C14 -1.7(3) . . . . ?
C11 C12 C13 C14 177.3(2) . . . . ?
C12 C13 C14 C15 0.5(4) . . . . ?
C13 C14 C15 C16 0.5(4) . . . . ?
C14 C15 C16 C17 -0.4(4) . . . . ?
C15 C16 C17 C12 -0.8(3) . . . . ?
C13 C12 C17 C16 1.8(3) . . . . ?
C11 C12 C17 C16 -177.16(19) . . . . ?
C9 C8 C18 C19 -3.5(3) . . . . ?
C7 C8 C18 C19 179.1(2) . . . . ?
C8 C18 C19 C20 -4.7(4) . . . . ?
C8 C18 C19 C21 175.1(2) . . . . ?
C18 C19 C20 N2 -128(6) . . . . ?
C21 C19 C20 N2 52(6) . . . . ?
C18 C19 C21 N3 -29(27) . . . . ?
C20 C19 C21 N3 151(27) . . . . ?

loop_
_cod_related_entry_id
_cod_related_entry_database
_cod_related_entry_code
1 ChemSpider 26667103
